data_4082333
loop_
_publ_author_name
'Bour, Christophe'
'Monot, Julien'
'Tang, Shun'
'Guillot, R\'egis'
'Farjon, Jonathan'
'Gandon, Vincent'

_publ_section_title
;
 Structure, Stability, and Catalytic Activity of Fluorine-Bridged
 Complexes IPr&#x00B7;GaCl2(\m-F)EFn--1(EFn--= SbF6--, PF6--, or BF4--)
;
_journal_issue 2
_journal_name_full Organometallics
_journal_page_first 594
_journal_paper_doi 10.1021/om4012054
_journal_volume 33
_journal_year 2014
_chemical_formula_moiety 'C27 H36 F3 Ga N2'
_chemical_formula_sum 'C27 H36 F3 Ga N2'
_chemical_formula_weight 515.30
_space_group_IT_number 14
_symmetry_cell_setting monoclinic
_symmetry_Int_Tables_number 14
_symmetry_space_group_name_Hall '-P 2yn'
_symmetry_space_group_name_H-M 'P 1 21/n 1'
_atom_sites_solution_hydrogens geom
_atom_sites_solution_primary direct
_atom_sites_solution_secondary difmap
_audit_creation_method SHELXL-97
_cell_angle_alpha 90.00
_cell_angle_beta 104.1600(10)
_cell_angle_gamma 90.00
_cell_formula_units_Z 4
_cell_length_a 10.2109(3)
_cell_length_b 18.4364(4)
_cell_length_c 14.6671(4)
_cell_measurement_temperature 100(1)
_cell_volume 2677.22(12)
_computing_structure_refinement 'SHELXL-97 (Sheldrick, 1997)'
_computing_structure_solution 'SHELXS-97 (Sheldrick, 1990)'
_diffrn_ambient_temperature 100(1)
_diffrn_measured_fraction_theta_full 0.999
_diffrn_measured_fraction_theta_max 0.974
_diffrn_radiation_monochromator graphite
_diffrn_radiation_probe x-ray
_diffrn_radiation_type MoK\a
_diffrn_radiation_wavelength 0.71073
_diffrn_reflns_av_R_equivalents 0.0305
_diffrn_reflns_av_sigmaI/netI 0.0325
_diffrn_reflns_limit_h_max 17
_diffrn_reflns_limit_h_min -17
_diffrn_reflns_limit_k_max 19
_diffrn_reflns_limit_k_min -30
_diffrn_reflns_limit_l_max 24
_diffrn_reflns_limit_l_min -23
_diffrn_reflns_number 59095
_diffrn_reflns_theta_full 25.00
_diffrn_reflns_theta_max 36.42
_diffrn_reflns_theta_min 1.81
_diffrn_source 'fine-focus sealed tube'
_diffrn_source_type 'kappa X8 APEX II Bruker ICMMO'
_exptl_absorpt_coefficient_mu 1.065
_exptl_absorpt_correction_T_max 0.9230
_exptl_absorpt_correction_T_min 0.7432
_exptl_absorpt_correction_type psi-scan
_exptl_absorpt_process_details SADABS
_exptl_crystal_density_diffrn 1.278
_exptl_crystal_density_method 'not measured'
_exptl_crystal_F_000 1080
_exptl_crystal_size_max 0.31
_exptl_crystal_size_mid 0.28
_exptl_crystal_size_min 0.08
_refine_diff_density_max 1.900
_refine_diff_density_min -0.618
_refine_diff_density_rms 0.077
_refine_ls_extinction_method none
_refine_ls_goodness_of_fit_ref 1.032
_refine_ls_hydrogen_treatment constr
_refine_ls_matrix_type full
_refine_ls_number_parameters 306
_refine_ls_number_reflns 12719
_refine_ls_number_restraints 0
_refine_ls_restrained_S_all 1.032
_refine_ls_R_factor_all 0.0626
_refine_ls_R_factor_gt 0.0401
_refine_ls_shift/su_max 0.003
_refine_ls_shift/su_mean 0.000
_refine_ls_structure_factor_coef Fsqd
_refine_ls_weighting_details 'calc w=1/[\s^2^(Fo^2^)+(0.0527P)^2^+1.2260P] where P=(Fo^2^+2Fc^2^)/3'
_refine_ls_weighting_scheme calc
_refine_ls_wR_factor_gt 0.1012
_refine_ls_wR_factor_ref 0.1119
_reflns_number_gt 9432
_reflns_number_total 12719
_reflns_threshold_expression >2sigma(I)
_cod_data_source_file om4012054_si_001.cif
_cod_data_source_block 2
_cod_original_sg_symbol_H-M 'P 21/n'
_cod_database_code 4082333

loop_
_symmetry_equiv_pos_as_xyz
'x, y, z'
'-x+1/2, y+1/2, -z+1/2'
'-x, -y, -z'
'x-1/2, -y-1/2, z-1/2'

loop_
_atom_site_label
_atom_site_type_symbol
_atom_site_fract_x
_atom_site_fract_y
_atom_site_fract_z
_atom_site_U_iso_or_equiv
_atom_site_adp_type
_atom_site_occupancy
_atom_site_symmetry_multiplicity
_atom_site_calc_flag
_atom_site_refinement_flags
C16 C -0.13848(13) 0.33531(7) 0.62557(10) 0.0213(2) Uani 1 1 d .
H16 H -0.1008 0.2863 0.6279 0.026 Uiso 1 1 calc R
C17 C -0.25371(15) 0.34067(9) 0.53646(11) 0.0286(3) Uani 1 1 d .
H17A H -0.2918 0.3885 0.5317 0.043 Uiso 1 1 calc R
H17B H -0.3222 0.3057 0.5395 0.043 Uiso 1 1 calc R
H17C H -0.2193 0.3311 0.4823 0.043 Uiso 1 1 calc R
C18 C -0.18885(17) 0.34609(11) 0.71395(12) 0.0348(4) Uani 1 1 d .
H18A H -0.1142 0.3426 0.7682 0.052 Uiso 1 1 calc R
H18B H -0.2542 0.3094 0.7171 0.052 Uiso 1 1 calc R
H18C H -0.2299 0.3931 0.7123 0.052 Uiso 1 1 calc R
C19 C 0.31630(14) 0.38858(8) 0.55440(11) 0.0246(3) Uani 1 1 d .
H19 H 0.3283 0.3371 0.5708 0.030 Uiso 1 1 calc R
C20 C 0.30089(18) 0.39509(11) 0.44876(13) 0.0374(4) Uani 1 1 d .
H20A H 0.2202 0.3705 0.4161 0.056 Uiso 1 1 calc R
H20B H 0.3777 0.3735 0.4325 0.056 Uiso 1 1 calc R
H20C H 0.2951 0.4454 0.4312 0.056 Uiso 1 1 calc R
C21 C 0.44338(17) 0.42852(13) 0.60749(15) 0.0455(5) Uani 1 1 d .
H21A H 0.4367 0.4788 0.5901 0.068 Uiso 1 1 calc R
H21B H 0.5212 0.4076 0.5918 0.068 Uiso 1 1 calc R
H21C H 0.4521 0.4242 0.6739 0.068 Uiso 1 1 calc R
C22 C 0.41952(14) 0.14547(8) 0.57786(11) 0.0246(3) Uani 1 1 d .
H22 H 0.3709 0.1915 0.5636 0.029 Uiso 1 1 calc R
C23 C 0.54283(18) 0.15847(11) 0.65952(14) 0.0405(4) Uani 1 1 d .
H23A H 0.5140 0.1772 0.7125 0.061 Uiso 1 1 calc R
H23B H 0.6019 0.1928 0.6408 0.061 Uiso 1 1 calc R
H23C H 0.5900 0.1136 0.6766 0.061 Uiso 1 1 calc R
C24 C 0.4638(2) 0.12156(11) 0.49027(14) 0.0409(4) Uani 1 1 d .
H24A H 0.5181 0.0786 0.5042 0.061 Uiso 1 1 calc R
H24B H 0.5156 0.1595 0.4711 0.061 Uiso 1 1 calc R
H24C H 0.3855 0.1115 0.4404 0.061 Uiso 1 1 calc R
C25 C -0.03997(14) 0.07755(7) 0.63376(10) 0.0222(2) Uani 1 1 d .
H25 H -0.0722 0.1147 0.5857 0.027 Uiso 1 1 calc R
C26 C -0.13949(16) 0.01451(9) 0.61368(12) 0.0288(3) Uani 1 1 d .
H26A H -0.1363 -0.0078 0.5551 0.043 Uiso 1 1 calc R
H26B H -0.2291 0.0322 0.6098 0.043 Uiso 1 1 calc R
H26C H -0.1157 -0.0205 0.6634 0.043 Uiso 1 1 calc R
C27 C -0.03879(16) 0.11101(10) 0.72943(12) 0.0324(3) Uani 1 1 d .
H27A H -0.0045 0.0762 0.7782 0.049 Uiso 1 1 calc R
H27B H -0.1290 0.1245 0.7309 0.049 Uiso 1 1 calc R
H27C H 0.0180 0.1532 0.7392 0.049 Uiso 1 1 calc R
C1 C 0.15740(12) 0.23909(6) 0.62513(8) 0.01418(19) Uani 1 1 d .
C2 C 0.04361(14) 0.26402(7) 0.47742(9) 0.0183(2) Uani 1 1 d .
H2 H -0.0026 0.2897 0.4247 0.022 Uiso 1 1 calc R
C3 C 0.07016(13) 0.19219(7) 0.48234(8) 0.0183(2) Uani 1 1 d .
H3 H 0.0461 0.1588 0.4336 0.022 Uiso 1 1 calc R
C4 C 0.08808(11) 0.36706(6) 0.59081(8) 0.01422(19) Uani 1 1 d .
C5 C -0.02737(12) 0.38822(6) 0.61919(8) 0.0155(2) Uani 1 1 d .
C6 C -0.03818(13) 0.46160(7) 0.63868(9) 0.0201(2) Uani 1 1 d .
H6 H -0.1133 0.4780 0.6579 0.024 Uiso 1 1 calc R
C7 C 0.06064(14) 0.51053(7) 0.62994(10) 0.0215(2) Uani 1 1 d .
H7 H 0.0505 0.5594 0.6422 0.026 Uiso 1 1 calc R
C8 C 0.17426(14) 0.48745(7) 0.60313(10) 0.0206(2) Uani 1 1 d .
H8 H 0.2404 0.5209 0.5984 0.025 Uiso 1 1 calc R
C9 C 0.19134(12) 0.41458(7) 0.58307(9) 0.0174(2) Uani 1 1 d .
C10 C 0.19105(12) 0.10644(6) 0.60509(8) 0.0155(2) Uani 1 1 d .
C11 C 0.32415(13) 0.09061(7) 0.60416(9) 0.0179(2) Uani 1 1 d .
C12 C 0.36815(14) 0.01983(7) 0.62736(10) 0.0219(2) Uani 1 1 d .
H12 H 0.4564 0.0071 0.6277 0.026 Uiso 1 1 calc R
C13 C 0.28301(15) -0.03175(7) 0.64982(10) 0.0237(3) Uani 1 1 d .
H13 H 0.3139 -0.0788 0.6641 0.028 Uiso 1 1 calc R
C14 C 0.15165(15) -0.01356(7) 0.65112(10) 0.0220(2) Uani 1 1 d .
H14 H 0.0957 -0.0486 0.6671 0.026 Uiso 1 1 calc R
C15 C 0.10202(13) 0.05631(6) 0.62888(9) 0.0175(2) Uani 1 1 d .
N1 N 0.09837(10) 0.29197(5) 0.56576(7) 0.01501(17) Uani 1 1 d .
N2 N 0.13993(11) 0.17780(5) 0.57384(7) 0.01520(18) Uani 1 1 d .
F1 F 0.38485(10) 0.31643(5) 0.77577(7) 0.0329(2) Uani 1 1 d .
F3 F 0.12940(10) 0.28513(5) 0.82812(8) 0.0389(3) Uani 1 1 d .
F2 F 0.32210(10) 0.17171(4) 0.81165(6) 0.02703(19) Uani 1 1 d .
Ga Ga 0.249498(15) 0.253653(7) 0.760117(10) 0.01795(4) Uani 1 1 d .

loop_
_atom_site_aniso_label
_atom_site_aniso_U_11
_atom_site_aniso_U_22
_atom_site_aniso_U_33
_atom_site_aniso_U_23
_atom_site_aniso_U_13
_atom_site_aniso_U_12
C16 0.0194(5) 0.0204(5) 0.0239(6) 0.0017(4) 0.0049(5) -0.0007(4)
C17 0.0204(6) 0.0392(8) 0.0253(7) -0.0037(6) 0.0040(5) -0.0056(5)
C18 0.0311(8) 0.0501(10) 0.0247(7) 0.0024(7) 0.0096(6) -0.0086(7)
C19 0.0194(5) 0.0277(6) 0.0277(7) 0.0053(5) 0.0075(5) 0.0045(5)
C20 0.0337(8) 0.0529(11) 0.0291(8) 0.0037(7) 0.0143(7) 0.0113(7)
C21 0.0196(7) 0.0716(14) 0.0456(11) -0.0088(10) 0.0085(7) -0.0058(8)
C22 0.0229(6) 0.0205(6) 0.0305(7) -0.0040(5) 0.0069(5) 0.0010(5)
C23 0.0292(8) 0.0466(10) 0.0435(10) -0.0121(8) 0.0044(7) -0.0115(7)
C24 0.0471(10) 0.0431(10) 0.0377(10) -0.0057(8) 0.0207(8) -0.0075(8)
C25 0.0222(6) 0.0215(6) 0.0222(6) -0.0014(4) 0.0038(5) 0.0018(4)
C26 0.0265(7) 0.0316(7) 0.0275(7) -0.0073(6) 0.0053(5) -0.0066(5)
C27 0.0281(7) 0.0373(8) 0.0338(8) -0.0153(6) 0.0117(6) -0.0035(6)
C1 0.0162(4) 0.0120(4) 0.0122(4) -0.0007(3) -0.0008(4) 0.0038(3)
C2 0.0223(5) 0.0178(5) 0.0119(5) -0.0004(4) -0.0017(4) 0.0043(4)
C3 0.0236(5) 0.0161(5) 0.0120(5) -0.0026(4) -0.0019(4) 0.0037(4)
C4 0.0157(5) 0.0107(4) 0.0141(5) 0.0000(3) -0.0007(4) 0.0036(3)
C5 0.0164(5) 0.0136(4) 0.0151(5) 0.0008(4) 0.0013(4) 0.0030(4)
C6 0.0227(6) 0.0166(5) 0.0196(6) -0.0013(4) 0.0024(4) 0.0064(4)
C7 0.0280(6) 0.0119(5) 0.0210(6) -0.0005(4) -0.0011(5) 0.0034(4)
C8 0.0224(6) 0.0147(5) 0.0221(6) 0.0028(4) 0.0003(5) -0.0020(4)
C9 0.0159(5) 0.0172(5) 0.0175(5) 0.0027(4) 0.0010(4) 0.0020(4)
C10 0.0199(5) 0.0111(4) 0.0132(5) -0.0015(3) -0.0004(4) 0.0037(4)
C11 0.0202(5) 0.0150(5) 0.0166(5) -0.0035(4) 0.0006(4) 0.0035(4)
C12 0.0236(6) 0.0177(5) 0.0214(6) -0.0026(4) -0.0004(5) 0.0082(4)
C13 0.0323(7) 0.0143(5) 0.0211(6) 0.0003(4) -0.0001(5) 0.0077(5)
C14 0.0308(7) 0.0143(5) 0.0191(6) 0.0010(4) 0.0027(5) 0.0013(4)
C15 0.0214(5) 0.0151(5) 0.0144(5) -0.0017(4) 0.0014(4) 0.0020(4)
N1 0.0180(4) 0.0120(4) 0.0127(4) -0.0004(3) -0.0008(3) 0.0039(3)
N2 0.0190(4) 0.0117(4) 0.0126(4) -0.0014(3) -0.0006(3) 0.0037(3)
F1 0.0402(5) 0.0216(4) 0.0274(5) -0.0027(3) -0.0103(4) -0.0054(4)
F3 0.0396(5) 0.0238(4) 0.0419(6) -0.0208(4) -0.0119(4) 0.0162(4)
F2 0.0370(5) 0.0156(3) 0.0202(4) 0.0008(3) -0.0090(3) 0.0058(3)
Ga 0.02347(7) 0.01330(6) 0.01249(6) -0.00180(4) -0.00442(5) 0.00357(5)

loop_
_atom_type_symbol
_atom_type_description
_atom_type_scat_dispersion_real
_atom_type_scat_dispersion_imag
_atom_type_scat_source
C C 0.0031 0.0016 'International Tables Vol C Tables 4.2.6.8 and 6.1.1.4'
H H 0.0000 0.0000 'International Tables Vol C Tables 4.2.6.8 and 6.1.1.4'
N N 0.0061 0.0033 'International Tables Vol C Tables 4.2.6.8 and 6.1.1.4'
F F 0.0176 0.0103 'International Tables Vol C Tables 4.2.6.8 and 6.1.1.4'
Ga Ga 0.2310 1.6140 'International Tables Vol C Tables 4.2.6.8 and 6.1.1.4'

loop_
_geom_angle_atom_site_label_1
_geom_angle_atom_site_label_2
_geom_angle_atom_site_label_3
_geom_angle
C5 C16 C18 112.51(12)
C5 C16 C17 109.62(11)
C18 C16 C17 111.68(12)
C9 C19 C20 111.89(12)
C9 C19 C21 111.94(13)
C20 C19 C21 110.10(14)
C11 C22 C24 111.21(12)
C11 C22 C23 111.21(13)
C24 C22 C23 110.34(14)
C15 C25 C26 113.13(12)
C15 C25 C27 110.69(11)
C26 C25 C27 109.88(13)
N2 C1 N1 105.63(10)
N2 C1 Ga 129.43(8)
N1 C1 Ga 124.95(8)
C3 C2 N1 106.63(10)
C2 C3 N2 106.82(10)
C9 C4 C5 123.88(11)
C9 C4 N1 118.53(11)
C5 C4 N1 117.56(10)
C6 C5 C4 116.56(11)
C6 C5 C16 120.93(11)
C4 C5 C16 122.48(11)
C7 C6 C5 121.23(12)
C8 C7 C6 120.57(12)
C7 C8 C9 120.94(12)
C8 C9 C4 116.80(12)
C8 C9 C19 121.34(12)
C4 C9 C19 121.85(11)
C11 C10 C15 123.97(11)
C11 C10 N2 117.66(11)
C15 C10 N2 118.25(11)
C10 C11 C12 116.76(12)
C10 C11 C22 123.43(11)
C12 C11 C22 119.80(12)
C13 C12 C11 121.21(13)
C12 C13 C14 120.25(12)
C13 C14 C15 121.18(13)
C14 C15 C10 116.61(12)
C14 C15 C25 121.56(12)
C10 C15 C25 121.79(11)
C1 N1 C2 110.56(10)
C1 N1 C4 125.36(10)
C2 N1 C4 124.03(10)
C1 N2 C3 110.36(9)
C1 N2 C10 126.74(10)
C3 N2 C10 122.82(10)
F2 Ga F1 105.67(4)
F2 Ga F3 107.51(5)
F1 Ga F3 108.86(5)
F2 Ga C1 110.87(4)
F1 Ga C1 112.34(5)
F3 Ga C1 111.33(5)

loop_
_geom_bond_atom_site_label_1
_geom_bond_atom_site_label_2
_geom_bond_distance
C16 C5 1.5163(18)
C16 C18 1.520(2)
C16 C17 1.533(2)
C19 C9 1.5156(18)
C19 C20 1.523(2)
C19 C21 1.529(2)
C22 C11 1.518(2)
C22 C24 1.527(2)
C22 C23 1.530(2)
C25 C15 1.5204(18)
C25 C26 1.524(2)
C25 C27 1.530(2)
C1 N2 1.3450(14)
C1 N1 1.3472(14)
C1 Ga 1.9914(11)
C2 C3 1.3501(17)
C2 N1 1.3794(16)
C3 N2 1.3825(15)
C4 C9 1.3967(17)
C4 C5 1.3982(16)
C4 N1 1.4428(15)
C5 C6 1.3927(17)
C6 C7 1.383(2)
C7 C8 1.380(2)
C8 C9 1.3954(18)
C10 C11 1.3934(17)
C10 C15 1.3991(18)
C10 N2 1.4478(15)
C11 C12 1.3948(17)
C12 C13 1.382(2)
C13 C14 1.387(2)
C14 C15 1.3934(17)
F1 Ga 1.7740(10)
F3 Ga 1.8531(11)
F2 Ga 1.7689(8)
